data_4118850
loop_
_publ_author_name
'Xun Zhang'
'Shuichi Suzuki'
'Masatoshi Kozaki'
'Keiji Okada'

_publ_contact_author_address
;
Department of Chemistry, Graduate School of Science, Osaka City University, 
Sumiyoshi-ku, Osaka 558-8585, Japan
;
_publ_contact_author_email okadak@sci.osaka-cu.ac.jp
_publ_contact_author_fax +81-666902709
_publ_contact_author_name 'Okada, K.'
_publ_contact_author_phone +81-66052568
_publ_section_title
;
 NCN Pincer-Pt Complexes Coordinated by (Nitronyl Nitroxide)-2-ide Radical
 Anion
;
_journal_name_full 'Journal of the American Chemical Society'
_journal_page_first 17866
_journal_page_last 17868
_journal_paper_doi 10.1021/ja308103g
_journal_volume 134
_journal_year 2012
_chemical_formula_moiety 'C23 H23 N4 O2 Pt, H2 O'
_chemical_formula_sum 'C23 H25 N4 O3 Pt'
_chemical_formula_weight 600.56
_space_group_IT_number 14
_symmetry_cell_setting monoclinic
_symmetry_Int_Tables_number 14
_symmetry_space_group_name_Hall '-P 2yn'
_symmetry_space_group_name_H-M 'P 1 21/n 1'
_audit_author_name 'Tanaka, R.'
_audit_creation_date 2010-02-02
_audit_creation_method SHELXL-97
_cell_angle_alpha 90.00
_cell_angle_beta 97.978(3)
_cell_angle_gamma 90.00
_cell_formula_units_Z 4
_cell_length_a 9.9464(14)
_cell_length_b 15.361(2)
_cell_length_c 14.300(2)
_cell_measurement_reflns_used 8790
_cell_measurement_temperature 200(2)
_cell_measurement_theta_max 27.4835
_cell_measurement_theta_min 4.1334
_cell_volume 2163.7(5)
_computing_cell_refinement CrystalClear
_computing_data_collection 'CrystalClear (Rigaku, 2001)'
_computing_molecular_graphics 'Ortep-3 for Windows (Farrugia, 1997)'
_computing_publication_material SHELXL97
_computing_structure_refinement 'SHELXL-97 (Sheldrick, 1997)'
_computing_structure_solution 'SIR97 (Altomare <i>et al.</i>,  1999)'
_diffrn_ambient_temperature 200(2)
_diffrn_detector_area_resol_mean 7.32
_diffrn_measured_fraction_theta_full 0.994
_diffrn_measured_fraction_theta_max 0.995
_diffrn_measurement_details
;
scan:
    Number of images: 600
               Slice: -80.0000 - 100.000
         Image width: 0.3000
            Exp time: 15.0000
       Rotation axis: Phi
               Omega: 0.0000
                 Chi: 0.0000
                 Phi: 0.0000
                 XTD: 35.1657
              2theta: 9.8218
scan:
    Number of images: 167
               Slice: -30.0000 - 20.1000
         Image width: 0.3000
            Exp time: 15.0000
       Rotation axis: Omega
               Omega: 0.0000
                 Chi: 90.0000
                 Phi: 0.0000
                 XTD: 35.1657
              2theta: 9.8218
scan:
    Number of images: 167
               Slice: -30.0000 - 20.1000
         Image width: 0.3000
            Exp time: 15.0000
       Rotation axis: Omega
               Omega: 0.0000
                 Chi: 90.0000
                 Phi: 90.0000
                 XTD: 35.1657
              2theta: 9.8218
scan:
    Number of images: 167
               Slice: -30.0000 - 20.1000
         Image width: 0.3000
            Exp time: 15.0000
       Rotation axis: Omega
               Omega: 0.0000
                 Chi: 90.0000
                 Phi: 180.0000
                 XTD: 35.1657
              2theta: 9.8218

;
_diffrn_measurement_device 'Mercury CCD (2x2 bin mode)'
_diffrn_measurement_device_details 'AFC7: Eulerian 3-circle'
_diffrn_measurement_device_type 'Rigaku/MSC Mercury CCD'
_diffrn_measurement_method '\w or \f'
_diffrn_radiation_detector CCD
_diffrn_radiation_monochromator 'Graphite Monochromator'
_diffrn_radiation_source 'Rotating Anode'
_diffrn_radiation_type MoK\a
_diffrn_radiation_wavelength 0.71070
_diffrn_reflns_av_R_equivalents 0.0610
_diffrn_reflns_av_sigmaI/netI 0.0519
_diffrn_reflns_limit_h_max 12
_diffrn_reflns_limit_h_min -12
_diffrn_reflns_limit_k_max 19
_diffrn_reflns_limit_k_min -16
_diffrn_reflns_limit_l_max 17
_diffrn_reflns_limit_l_min -18
_diffrn_reflns_number 21274
_diffrn_reflns_reduction_process 'Lp corrections applied'
_diffrn_reflns_theta_full 25.00
_diffrn_reflns_theta_max 27.48
_diffrn_reflns_theta_min 4.14
_diffrn_source_current 250.0000
_diffrn_source_power 15.0000
_diffrn_source_voltage 60.0000
_exptl_absorpt_coefficient_mu 6.518
_exptl_absorpt_correction_T_max 0.8807
_exptl_absorpt_correction_T_min 0.4414
_exptl_absorpt_correction_type multi-scan
_exptl_absorpt_process_details '(Jacobson, 1998)'
_exptl_crystal_colour Red
_exptl_crystal_density_diffrn 1.844
_exptl_crystal_description Prism
_exptl_crystal_F_000 1172
_exptl_crystal_preparation 'mounted on the CryoLoop with Palaton oil and placed in N2 stream at 200(2) K'
_exptl_crystal_size_max 0.15
_exptl_crystal_size_mid 0.10
_exptl_crystal_size_min 0.02
_refine_diff_density_max 0.774
_refine_diff_density_min -0.695
_refine_diff_density_rms 0.143
_refine_ls_extinction_method none
_refine_ls_goodness_of_fit_ref 1.270
_refine_ls_hydrogen_treatment mixed
_refine_ls_matrix_type full
_refine_ls_number_parameters 291
_refine_ls_number_reflns 4940
_refine_ls_number_restraints 1
_refine_ls_restrained_S_all 1.269
_refine_ls_R_factor_all 0.0501
_refine_ls_R_factor_gt 0.0425
_refine_ls_shift/su_max 0.000
_refine_ls_shift/su_mean 0.000
_refine_ls_structure_factor_coef Fsqd
_refine_ls_weighting_details 'calc w=1/[\s^2^(Fo^2^)+(0.0000P)^2^+5.0451P] where P=(Fo^2^+2Fc^2^)/3'
_refine_ls_weighting_scheme calc
_refine_ls_wR_factor_gt 0.0743
_refine_ls_wR_factor_ref 0.0764
_reflns_number_gt 4600
_reflns_number_total 4940
_reflns_threshold_expression >2sigma(I)
_cod_data_source_file ja308103g_si_004.cif
_cod_data_source_block 1(NN-Pt(NCN)-1)-H2O
_cod_database_code 4118850

loop_
_symmetry_equiv_pos_as_xyz
'x, y, z'
'-x+1/2, y+1/2, -z+1/2'
'-x, -y, -z'
'x-1/2, -y-1/2, z-1/2'

loop_
_atom_site_label
_atom_site_type_symbol
_atom_site_fract_x
_atom_site_fract_y
_atom_site_fract_z
_atom_site_U_iso_or_equiv
_atom_site_adp_type
_atom_site_occupancy
_atom_site_symmetry_multiplicity
_atom_site_calc_flag
_atom_site_refinement_flags
Pt1 Pt 0.451938(17) 0.022997(11) 0.668769(13) 0.01479(7) Uani 1 1 d .
N1 N 0.3203(4) 0.0288(3) 0.5449(3) 0.0168(8) Uani 1 1 d .
C1 C 0.3543(5) 0.0886(3) 0.4808(4) 0.0189(10) Uani 1 1 d .
C2 C 0.2749(5) 0.0966(3) 0.3933(4) 0.0235(11) Uani 1 1 d .
H2A H 0.2982 0.1382 0.3490 0.028 Uiso 1 1 calc R
C3 C 0.1621(5) 0.0443(3) 0.3704(4) 0.0242(12) Uani 1 1 d .
H3A H 0.1075 0.0495 0.3106 0.029 Uiso 1 1 calc R
C4 C 0.1301(5) -0.0153(4) 0.4353(4) 0.0236(11) Uani 1 1 d .
H4A H 0.0527 -0.0517 0.4209 0.028 Uiso 1 1 calc R
C5 C 0.2110(5) -0.0222(3) 0.5218(4) 0.0201(10) Uani 1 1 d .
H5A H 0.1887 -0.0640 0.5661 0.024 Uiso 1 1 calc R
C6 C 0.5338(5) 0.1167(3) 0.6047(3) 0.0161(10) Uani 1 1 d .
C7 C 0.4770(5) 0.1392(3) 0.5139(4) 0.0165(10) Uani 1 1 d .
C8 C 0.5391(5) 0.2037(3) 0.4659(4) 0.0212(11) Uani 1 1 d .
H8A H 0.5028 0.2195 0.4032 0.025 Uiso 1 1 calc R
C9 C 0.6549(5) 0.2445(3) 0.5115(4) 0.0221(11) Uani 1 1 d .
H9A H 0.6959 0.2894 0.4796 0.026 Uiso 1 1 calc R
C10 C 0.7128(5) 0.2215(3) 0.6024(4) 0.0220(11) Uani 1 1 d .
H10A H 0.7923 0.2499 0.6320 0.026 Uiso 1 1 calc R
C11 C 0.6517(5) 0.1556(3) 0.6495(4) 0.0177(10) Uani 1 1 d .
N2 N 0.6183(4) 0.0494(3) 0.7659(3) 0.0181(9) Uani 1 1 d .
C12 C 0.7008(5) 0.1151(3) 0.7404(4) 0.0188(10) Uani 1 1 d .
C13 C 0.8214(6) 0.1346(4) 0.7967(4) 0.0262(12) Uani 1 1 d .
H13A H 0.8762 0.1813 0.7801 0.031 Uiso 1 1 calc R
C14 C 0.8627(6) 0.0862(4) 0.8775(4) 0.0311(13) Uani 1 1 d .
H14A H 0.9469 0.0983 0.9154 0.037 Uiso 1 1 calc R
C15 C 0.7802(6) 0.0203(4) 0.9022(4) 0.0324(13) Uani 1 1 d .
H15A H 0.8065 -0.0132 0.9576 0.039 Uiso 1 1 calc R
C16 C 0.6592(6) 0.0037(4) 0.8456(4) 0.0248(12) Uani 1 1 d .
H16A H 0.6025 -0.0414 0.8632 0.030 Uiso 1 1 calc R
C17 C 0.3613(5) -0.0774(3) 0.7363(4) 0.0181(10) Uani 1 1 d .
N3 N 0.2324(4) -0.0797(3) 0.7554(3) 0.0185(9) Uani 1 1 d .
O1 O 0.1449(4) -0.0171(2) 0.7384(3) 0.0263(8) Uani 1 1 d .
C18 C 0.1907(5) -0.1656(3) 0.7931(4) 0.0219(11) Uani 1 1 d .
C19 C 0.3322(5) -0.2028(4) 0.8317(4) 0.0245(12) Uani 1 1 d .
N4 N 0.4188(4) -0.1529(3) 0.7723(3) 0.0181(9) Uani 1 1 d .
O2 O 0.5413(3) -0.1775(2) 0.7674(3) 0.0227(8) Uani 1 1 d .
C20 C 0.0964(6) -0.1506(4) 0.8657(5) 0.0311(13) Uani 1 1 d .
H20A H 0.1374 -0.1086 0.9128 0.047 Uiso 1 1 calc R
H20B H 0.0809 -0.2058 0.8969 0.047 Uiso 1 1 calc R
H20C H 0.0096 -0.1278 0.8345 0.047 Uiso 1 1 calc R
C21 C 0.1172(6) -0.2160(4) 0.7084(4) 0.0307(13) Uani 1 1 d .
H21A H 0.0398 -0.1818 0.6784 0.046 Uiso 1 1 calc R
H21B H 0.0848 -0.2717 0.7301 0.046 Uiso 1 1 calc R
H21C H 0.1801 -0.2267 0.6627 0.046 Uiso 1 1 calc R
C22 C 0.3817(7) -0.1765(5) 0.9338(5) 0.0425(17) Uani 1 1 d .
H22A H 0.4788 -0.1895 0.9489 0.064 Uiso 1 1 calc R
H22B H 0.3311 -0.2091 0.9764 0.064 Uiso 1 1 calc R
H22C H 0.3670 -0.1140 0.9414 0.064 Uiso 1 1 calc R
C23 C 0.3490(6) -0.2998(4) 0.8187(5) 0.0393(16) Uani 1 1 d .
H23A H 0.3453 -0.3129 0.7513 0.059 Uiso 1 1 calc R
H23B H 0.2758 -0.3308 0.8439 0.059 Uiso 1 1 calc R
H23C H 0.4368 -0.3184 0.8524 0.059 Uiso 1 1 calc R
O3 O 0.2743(8) 0.0781(4) 0.8918(4) 0.0701(18) Uani 1 1 d D
H3OA H 0.209(10) 0.044(6) 0.843(7) 0.084 Uiso 1 1 d .
H3OB H 0.344(10) 0.089(8) 0.853(8) 0.13(5) Uiso 1 1 d D

loop_
_atom_site_aniso_label
_atom_site_aniso_U_11
_atom_site_aniso_U_22
_atom_site_aniso_U_33
_atom_site_aniso_U_23
_atom_site_aniso_U_13
_atom_site_aniso_U_12
Pt1 0.01414(10) 0.01382(10) 0.01659(11) 0.00113(8) 0.00272(7) -0.00103(8)
N1 0.016(2) 0.0168(19) 0.017(2) -0.0012(17) 0.0020(16) 0.0034(17)
C1 0.017(2) 0.018(2) 0.022(3) -0.003(2) 0.006(2) 0.005(2)
C2 0.025(3) 0.024(3) 0.022(3) 0.000(2) 0.001(2) 0.005(2)
C3 0.020(3) 0.025(3) 0.026(3) -0.005(2) -0.001(2) 0.005(2)
C4 0.016(2) 0.026(3) 0.030(3) -0.008(2) 0.003(2) -0.001(2)
C5 0.017(2) 0.020(2) 0.023(3) -0.003(2) 0.0026(19) -0.003(2)
C6 0.016(2) 0.017(2) 0.016(3) 0.000(2) 0.0077(18) 0.003(2)
C7 0.017(2) 0.017(2) 0.016(3) -0.0037(19) 0.0046(19) 0.002(2)
C8 0.029(3) 0.019(2) 0.018(3) 0.001(2) 0.009(2) 0.004(2)
C9 0.026(3) 0.018(2) 0.024(3) 0.003(2) 0.010(2) -0.005(2)
C10 0.020(3) 0.018(2) 0.030(3) -0.004(2) 0.008(2) -0.005(2)
C11 0.021(2) 0.018(2) 0.015(3) -0.003(2) 0.0050(19) -0.004(2)
N2 0.019(2) 0.020(2) 0.015(2) -0.0020(17) 0.0013(16) -0.0046(17)
C12 0.023(2) 0.016(2) 0.018(3) -0.004(2) 0.004(2) -0.003(2)
C13 0.027(3) 0.027(3) 0.024(3) -0.002(2) 0.002(2) -0.008(2)
C14 0.027(3) 0.038(3) 0.026(3) -0.002(3) -0.003(2) -0.009(3)
C15 0.039(3) 0.034(3) 0.020(3) 0.003(3) -0.008(2) -0.002(3)
C16 0.028(3) 0.025(3) 0.020(3) 0.003(2) 0.000(2) -0.004(2)
C17 0.019(2) 0.016(2) 0.020(3) 0.001(2) 0.0007(19) -0.004(2)
N3 0.018(2) 0.016(2) 0.022(2) 0.0009(17) 0.0027(16) -0.0005(18)
O1 0.0226(19) 0.0241(19) 0.033(2) 0.0060(17) 0.0068(16) 0.0100(17)
C18 0.024(3) 0.019(2) 0.024(3) 0.007(2) 0.008(2) -0.002(2)
C19 0.024(3) 0.023(3) 0.028(3) 0.011(2) 0.007(2) 0.003(2)
N4 0.018(2) 0.018(2) 0.019(2) 0.0016(17) 0.0056(16) -0.0031(18)
O2 0.0150(17) 0.0251(18) 0.028(2) 0.0030(16) 0.0041(14) 0.0071(16)
C20 0.027(3) 0.033(3) 0.037(4) 0.009(3) 0.018(3) 0.001(3)
C21 0.029(3) 0.023(3) 0.040(4) -0.004(3) 0.005(3) -0.003(2)
C22 0.035(3) 0.066(5) 0.026(4) 0.017(3) 0.003(3) 0.005(3)
C23 0.036(3) 0.021(3) 0.062(5) 0.019(3) 0.013(3) 0.008(3)
O3 0.126(6) 0.044(3) 0.044(4) -0.005(3) 0.023(4) -0.001(4)

loop_
_atom_type_symbol
_atom_type_description
_atom_type_scat_dispersion_real
_atom_type_scat_dispersion_imag
_atom_type_scat_source
C C 0.0033 0.0016 'International Tables Vol C Tables 4.2.6.8 and 6.1.1.4'
H H 0.0000 0.0000 'International Tables Vol C Tables 4.2.6.8 and 6.1.1.4'
N N 0.0061 0.0033 'International Tables Vol C Tables 4.2.6.8 and 6.1.1.4'
O O 0.0106 0.0060 'International Tables Vol C Tables 4.2.6.8 and 6.1.1.4'
Pt Pt -1.7033 8.3905 'International Tables Vol C Tables 4.2.6.8 and 6.1.1.4'

loop_
_geom_angle_atom_site_label_1
_geom_angle_atom_site_label_2
_geom_angle_atom_site_label_3
_geom_angle
C6 Pt1 N2 79.70(19)
C6 Pt1 N1 79.66(19)
N2 Pt1 N1 159.26(17)
C6 Pt1 C17 179.19(19)
N2 Pt1 C17 101.07(18)
N1 Pt1 C17 99.57(18)
C5 N1 C1 119.5(4)
C5 N1 Pt1 125.8(4)
C1 N1 Pt1 114.7(3)
N1 C1 C2 119.9(5)
N1 C1 C7 114.2(4)
C2 C1 C7 125.9(5)
C3 C2 C1 120.2(5)
C3 C2 H2A 119.9
C1 C2 H2A 119.9
C4 C3 C2 119.0(5)
C4 C3 H3A 120.5
C2 C3 H3A 120.5
C3 C4 C5 119.7(5)
C3 C4 H4A 120.2
C5 C4 H4A 120.2
N1 C5 C4 121.8(5)
N1 C5 H5A 119.1
C4 C5 H5A 119.1
C7 C6 C11 122.1(4)
C7 C6 Pt1 118.9(4)
C11 C6 Pt1 118.9(4)
C6 C7 C8 119.1(5)
C6 C7 C1 112.5(4)
C8 C7 C1 128.4(5)
C9 C8 C7 118.9(5)
C9 C8 H8A 120.6
C7 C8 H8A 120.6
C8 C9 C10 122.1(5)
C8 C9 H9A 118.9
C10 C9 H9A 118.9
C9 C10 C11 118.8(5)
C9 C10 H10A 120.6
C11 C10 H10A 120.6
C6 C11 C10 119.0(5)
C6 C11 C12 112.5(4)
C10 C11 C12 128.4(5)
C16 N2 C12 118.8(4)
C16 N2 Pt1 126.1(3)
C12 N2 Pt1 114.7(3)
N2 C12 C13 120.2(5)
N2 C12 C11 114.1(4)
C13 C12 C11 125.6(5)
C12 C13 C14 120.2(5)
C12 C13 H13A 119.9
C14 C13 H13A 119.9
C15 C14 C13 119.2(5)
C15 C14 H14A 120.4
C13 C14 H14A 120.4
C16 C15 C14 119.2(5)
C16 C15 H15A 120.4
C14 C15 H15A 120.4
N2 C16 C15 122.4(5)
N2 C16 H16A 118.8
C15 C16 H16A 118.8
N3 C17 N4 105.2(4)
N3 C17 Pt1 126.6(4)
N4 C17 Pt1 128.2(4)
O1 N3 C17 125.1(4)
O1 N3 C18 120.4(4)
C17 N3 C18 114.4(4)
N3 C18 C20 110.0(4)
N3 C18 C21 106.6(4)
C20 C18 C21 110.3(5)
N3 C18 C19 99.8(4)
C20 C18 C19 115.6(5)
C21 C18 C19 113.8(5)
N4 C19 C23 110.6(5)
N4 C19 C22 105.7(5)
C23 C19 C22 110.6(5)
N4 C19 C18 100.0(4)
C23 C19 C18 115.5(5)
C22 C19 C18 113.5(5)
O2 N4 C17 125.5(4)
O2 N4 C19 120.2(4)
C17 N4 C19 113.9(4)
C18 C20 H20A 109.5
C18 C20 H20B 109.5
H20A C20 H20B 109.5
C18 C20 H20C 109.5
H20A C20 H20C 109.5
H20B C20 H20C 109.5
C18 C21 H21A 109.5
C18 C21 H21B 109.5
H21A C21 H21B 109.5
C18 C21 H21C 109.5
H21A C21 H21C 109.5
H21B C21 H21C 109.5
C19 C22 H22A 109.5
C19 C22 H22B 109.5
H22A C22 H22B 109.5
C19 C22 H22C 109.5
H22A C22 H22C 109.5
H22B C22 H22C 109.5
C19 C23 H23A 109.5
C19 C23 H23B 109.5
H23A C23 H23B 109.5
C19 C23 H23C 109.5
H23A C23 H23C 109.5
H23B C23 H23C 109.5
H3OA O3 H3OB 98(9)

loop_
_geom_bond_atom_site_label_1
_geom_bond_atom_site_label_2
_geom_bond_distance
Pt1 C6 1.944(5)
Pt1 N2 2.048(4)
Pt1 N1 2.054(4)
Pt1 C17 2.090(5)
N1 C5 1.343(6)
N1 C1 1.373(6)
C1 C2 1.390(7)
C1 C7 1.469(7)
C2 C3 1.382(7)
C2 H2A 0.9500
C3 C4 1.373(8)
C3 H3A 0.9500
C4 C5 1.382(7)
C4 H4A 0.9500
C5 H5A 0.9500
C6 C7 1.387(7)
C6 C11 1.391(7)
C7 C8 1.397(7)
C8 C9 1.391(7)
C8 H8A 0.9500
C9 C10 1.393(8)
C9 H9A 0.9500
C10 C11 1.400(7)
C10 H10A 0.9500
C11 C12 1.462(7)
N2 C16 1.351(7)
N2 C12 1.382(6)
C12 C13 1.382(7)
C13 C14 1.387(8)
C13 H13A 0.9500
C14 C15 1.380(8)
C14 H14A 0.9500
C15 C16 1.378(8)
C15 H15A 0.9500
C16 H16A 0.9500
C17 N3 1.348(6)
C17 N4 1.362(6)
N3 O1 1.297(5)
N3 C18 1.504(6)
C18 C20 1.510(7)
C18 C21 1.535(8)
C18 C19 1.549(7)
C19 N4 1.502(7)
C19 C23 1.513(7)
C19 C22 1.528(9)
N4 O2 1.287(5)
C20 H20A 0.9800
C20 H20B 0.9800
C20 H20C 0.9800
C21 H21A 0.9800
C21 H21B 0.9800
C21 H21C 0.9800
C22 H22A 0.9800
C22 H22B 0.9800
C22 H22C 0.9800
C23 H23A 0.9800
C23 H23B 0.9800
C23 H23C 0.9800
O3 H3OA 1.03(10)
O3 H3OB 0.96(8)

loop_
_geom_hbond_atom_site_label_D
_geom_hbond_atom_site_label_H
_geom_hbond_atom_site_label_A
_geom_hbond_distance_DH
_geom_hbond_distance_HA
_geom_hbond_distance_DA
_geom_hbond_angle_DHA
O3 H3OA O1 1.03(10) 1.80(11) 2.797(8) 161(8)
O3 H3OA N3 1.03(10) 2.30(10) 3.102(7) 134(7)

loop_
_geom_torsion_atom_site_label_1
_geom_torsion_atom_site_label_2
_geom_torsion_atom_site_label_3
_geom_torsion_atom_site_label_4
_geom_torsion
C6 Pt1 N1 C5 179.6(4)
N2 Pt1 N1 C5 173.7(4)
C17 Pt1 N1 C5 -0.7(4)
C6 Pt1 N1 C1 2.3(3)
N2 Pt1 N1 C1 -3.5(7)
C17 Pt1 N1 C1 -178.0(3)
C5 N1 C1 C2 0.7(7)
Pt1 N1 C1 C2 178.1(4)
C5 N1 C1 C7 -179.0(4)
Pt1 N1 C1 C7 -1.6(5)
N1 C1 C2 C3 -0.2(7)
C7 C1 C2 C3 179.4(5)
C1 C2 C3 C4 0.0(8)
C2 C3 C4 C5 -0.3(8)
C1 N1 C5 C4 -0.9(7)
Pt1 N1 C5 C4 -178.1(4)
C3 C4 C5 N1 0.7(8)
N2 Pt1 C6 C7 175.1(4)
N1 Pt1 C6 C7 -2.8(4)
C17 Pt1 C6 C7 -23(14)
N2 Pt1 C6 C11 -1.4(4)
N1 Pt1 C6 C11 -179.3(4)
C17 Pt1 C6 C11 161(14)
C11 C6 C7 C8 -0.7(7)
Pt1 C6 C7 C8 -177.1(3)
C11 C6 C7 C1 179.1(4)
Pt1 C6 C7 C1 2.7(6)
N1 C1 C7 C6 -0.6(6)
C2 C1 C7 C6 179.7(5)
N1 C1 C7 C8 179.1(5)
C2 C1 C7 C8 -0.6(8)
C6 C7 C8 C9 -1.1(7)
C1 C7 C8 C9 179.2(5)
C7 C8 C9 C10 1.6(8)
C8 C9 C10 C11 -0.4(8)
C7 C6 C11 C10 1.9(7)
Pt1 C6 C11 C10 178.3(4)
C7 C6 C11 C12 -173.7(4)
Pt1 C6 C11 C12 2.7(6)
C9 C10 C11 C6 -1.3(7)
C9 C10 C11 C12 173.5(5)
C6 Pt1 N2 C16 -173.5(5)
N1 Pt1 N2 C16 -167.7(4)
C17 Pt1 N2 C16 6.7(5)
C6 Pt1 N2 C12 -0.3(3)
N1 Pt1 N2 C12 5.6(7)
C17 Pt1 N2 C12 180.0(3)
C16 N2 C12 C13 -1.4(7)
Pt1 N2 C12 C13 -175.2(4)
C16 N2 C12 C11 175.5(5)
Pt1 N2 C12 C11 1.7(5)
C6 C11 C12 N2 -2.8(6)
C10 C11 C12 N2 -177.8(5)
C6 C11 C12 C13 173.9(5)
C10 C11 C12 C13 -1.1(9)
N2 C12 C13 C14 2.3(8)
C11 C12 C13 C14 -174.2(5)
C12 C13 C14 C15 -1.9(9)
C13 C14 C15 C16 0.5(9)
C12 N2 C16 C15 0.0(8)
Pt1 N2 C16 C15 173.0(4)
C14 C15 C16 N2 0.4(9)
C6 Pt1 C17 N3 -37(14)
N2 Pt1 C17 N3 125.2(4)
N1 Pt1 C17 N3 -56.8(5)
C6 Pt1 C17 N4 145(14)
N2 Pt1 C17 N4 -53.1(5)
N1 Pt1 C17 N4 124.9(5)
N4 C17 N3 O1 175.3(5)
Pt1 C17 N3 O1 -3.4(7)
N4 C17 N3 C18 -9.1(6)
Pt1 C17 N3 C18 172.2(4)
O1 N3 C18 C20 -40.1(6)
C17 N3 C18 C20 144.1(5)
O1 N3 C18 C21 79.4(6)
C17 N3 C18 C21 -96.4(5)
O1 N3 C18 C19 -162.0(4)
C17 N3 C18 C19 22.2(6)
N3 C18 C19 N4 -23.8(5)
C20 C18 C19 N4 -141.6(5)
C21 C18 C19 N4 89.3(5)
N3 C18 C19 C23 -142.4(5)
C20 C18 C19 C23 99.8(6)
C21 C18 C19 C23 -29.3(7)
N3 C18 C19 C22 88.3(5)
C20 C18 C19 C22 -29.5(7)
C21 C18 C19 C22 -158.6(5)
N3 C17 N4 O2 178.5(4)
Pt1 C17 N4 O2 -2.9(8)
N3 C17 N4 C19 -9.3(6)
Pt1 C17 N4 C19 169.3(4)
C23 C19 N4 O2 -42.8(6)
C22 C19 N4 O2 76.9(6)
C18 C19 N4 O2 -165.0(4)
C23 C19 N4 C17 144.5(5)
C22 C19 N4 C17 -95.7(5)
C18 C19 N4 C17 22.3(6)
